data_4037059
loop_
_publ_author_name
'Upadhyay, Gourav M.'
'Talele, Harish R.'
'Bedekar, Ashutosh V.'

_publ_section_title
;
 Synthesis and Photophysical Properties of Aza[n]helicenes.
;
_journal_issue 17
_journal_name_full 'The Journal of organic chemistry'
_journal_page_first 7751
_journal_page_last 7759
_journal_paper_doi 10.1021/acs.joc.6b01395
_journal_volume 81
_journal_year 2016
_chemical_formula_moiety 'C40 H27 N'
_chemical_formula_sum 'C40 H27 N'
_chemical_formula_weight 521.63
_space_group_crystal_system monoclinic
_space_group_IT_number 14
_space_group_name_Hall '-P 2ybc'
_space_group_name_H-M_alt 'P 1 21/c 1'
_cell_angle_alpha 90
_cell_angle_beta 92.0494(13)
_cell_angle_gamma 90
_cell_formula_units_Z 4
_cell_length_a 13.33994(19)
_cell_length_b 22.1450(3)
_cell_length_c 8.96791(14)
_cell_measurement_temperature 293(2)
_cell_volume 2647.54(7)
_diffrn_ambient_temperature 293(2)
_diffrn_measured_fraction_theta_full 0.9936
_diffrn_measured_fraction_theta_max 0.9936
_diffrn_radiation_wavelength 1.54184
_diffrn_reflns_av_R_equivalents 0.0255
_diffrn_reflns_av_unetI/netI 0.0240
_diffrn_reflns_limit_h_max 16
_diffrn_reflns_limit_h_min -15
_diffrn_reflns_limit_k_max 26
_diffrn_reflns_limit_k_min -27
_diffrn_reflns_limit_l_max 11
_diffrn_reflns_limit_l_min -11
_diffrn_reflns_number 15884
_diffrn_reflns_theta_full 73.2168
_diffrn_reflns_theta_max 73.22
_diffrn_reflns_theta_min 3.32
_exptl_absorpt_coefficient_mu 0.572
_exptl_crystal_density_diffrn 1.3087
_exptl_crystal_F_000 1099.0493
_exptl_crystal_size_max 0.28
_exptl_crystal_size_mid 0.22
_exptl_crystal_size_min 0.21
_refine_diff_density_max 0.2069
_refine_diff_density_min -0.2389
_refine_diff_density_rms 0.0392
_refine_ls_d_res_high 0.8052
_refine_ls_d_res_low 13.3314
_refine_ls_goodness_of_fit_ref 1.0332
_refine_ls_hydrogen_treatment mixed
_refine_ls_matrix_type full
_refine_ls_number_constraints 49
_refine_ls_number_parameters 370
_refine_ls_number_reflns 5317
_refine_ls_number_restraints 0
_refine_ls_restrained_S_all 1.0332
_refine_ls_R_factor_all 0.0589
_refine_ls_R_factor_gt 0.0484
_refine_ls_shift/su_max 0.0051
_refine_ls_shift/su_mean 0.0009
_refine_ls_structure_factor_coef Fsqd
_refine_ls_weighting_details 'w=1/[\s^2^(Fo^2^)+(0.0824P)^2^+0.3272P] where P=(Fo^2^+2Fc^2^)/3'
_refine_ls_weighting_scheme calc
_refine_ls_wR_factor_ref 0.1459
_reflns_Friedel_coverage 0.0
_reflns_limit_h_max 16
_reflns_limit_h_min -16
_reflns_limit_k_max 27
_reflns_limit_k_min 0
_reflns_limit_l_max 11
_reflns_limit_l_min 0
_reflns_number_gt 4266
_reflns_number_total 5283
_reflns_threshold_expression I>=2u(I)
_cod_data_source_file jo6b01395_si_002.cif
_cod_data_source_block exp_679
_cod_original_cell_volume 2647.55(7)
_cod_database_code 4037059
_olex2_refinement_description
;
1. Fixed Uiso
 At 1.2 times of:
  H3 of C3, H18 of C18, H20 of C20, H21 of C21, H23 of C23, H24 of C24, H26
  of C26, H27 of C27, H28 of C28, {H29a,H29b} of C29, H30 of C30, H31 of C31,
  H32 of C32, H33 of C33, H34 of C34, H35 of C35, {H36a,H36b} of C36, H37 of
  C37, H38 of C38, H39 of C39, {H40a,H40b} of C40
 At 1.5 times of:
  {H41a,H41b,H41c} of C41
2.a Secondary CH2 refined with riding coordinates:
 C29(H29a,H29b), C36(H36a,H36b), C40(H40a,H40b)
2.b Aromatic/amide H refined with riding coordinates:
 C3(H3), C18(H18), C20(H20), C21(H21), C23(H23), C24(H24), C26(H26), C27(H27),
 C28(H28), C30(H30), C31(H31), C32(H32), C33(H33), C34(H34), C35(H35), C37(H37),
  C38(H38), C39(H39)
2.c Idealised Me refined as rotating group:
 C41(H41a,H41b,H41c)
;

loop_
_space_group_symop_id
_space_group_symop_operation_xyz
1 x,y,z
2 -x,y+1/2,-z+1/2
3 -x,-y,-z
4 x,-y-1/2,z-1/2

loop_
_atom_site_label
_atom_site_type_symbol
_atom_site_fract_x
_atom_site_fract_y
_atom_site_fract_z
_atom_site_U_iso_or_equiv
_atom_site_adp_type
_atom_site_occupancy
_atom_site_refinement_flags_posn
C1 C 0.40038(11) 0.06636(7) 0.15843(16) 0.0456(3) Uani 1.000000 .
N2 N 0.47433(10) -0.02471(6) 0.19731(16) 0.0538(3) Uani 1.000000 .
C3 C 0.57766(11) 0.06812(7) 0.23788(17) 0.0473(3) Uani 1.000000 .
H3 H 0.63493(11) 0.04792(7) 0.27283(17) 0.0567(4) Uiso 1.000000 R
C4 C 0.66855(11) 0.16698(7) 0.24519(17) 0.0473(3) Uani 1.000000 .
C5 C 0.57757(11) 0.13132(7) 0.22103(16) 0.0453(3) Uani 1.000000 .
C6 C 0.32844(12) 0.02043(7) 0.12027(17) 0.0486(3) Uani 1.000000 .
C7 C 0.29655(11) 0.16007(7) 0.14375(17) 0.0491(3) Uani 1.000000 .
C8 C 0.39524(11) 0.12847(7) 0.15051(16) 0.0467(3) Uani 1.000000 .
C9 C 0.75584(12) 0.14619(7) 0.33213(17) 0.0496(3) Uani 1.000000 .
C10 C 0.48801(11) 0.16090(7) 0.16466(17) 0.0466(3) Uani 1.000000 .
C11 C 0.23488(11) 0.02421(7) 0.03977(17) 0.0499(4) Uani 1.000000 .
C12 C 0.49094(11) 0.03695(7) 0.20138(17) 0.0479(3) Uani 1.000000 .
C13 C 0.20507(12) 0.14000(7) 0.06765(17) 0.0506(4) Uani 1.000000 .
C14 C 0.37697(12) -0.03471(7) 0.14670(18) 0.0517(4) Uani 1.000000 .
C15 C 0.67412(12) 0.22351(7) 0.17538(19) 0.0541(4) Uani 1.000000 .
C16 C 0.18192(12) 0.07989(8) 0.00329(17) 0.0518(4) Uani 1.000000 .
C17 C 0.19484(12) -0.03239(8) -0.00916(19) 0.0566(4) Uani 1.000000 .
C18 C 0.29502(12) 0.21357(7) 0.22516(19) 0.0547(4) Uani 1.000000 .
H18 H 0.35132(12) 0.22345(7) 0.28432(19) 0.0656(5) Uiso 1.000000 R
C19 C 0.09433(13) 0.07427(9) -0.09059(19) 0.0600(4) Uani 1.000000 .
C20 C 0.33030(14) -0.09024(7) 0.1133(2) 0.0595(4) Uani 1.000000 .
H20 H 0.35916(14) -0.12684(7) 0.1421(2) 0.0714(5) Uiso 1.000000 R
C21 C 0.24075(13) -0.08752(8) 0.0365(2) 0.0621(5) Uani 1.000000 .
H21 H 0.20794(13) -0.12349(8) 0.0127(2) 0.0745(5) Uiso 1.000000 R
C22 C 0.12702(12) 0.18465(8) 0.05522(19) 0.0572(4) Uani 1.000000 .
C23 C 0.75428(13) 0.09954(7) 0.44021(19) 0.0565(4) Uani 1.000000 .
H23 H 0.69357(13) 0.08114(7) 0.46037(19) 0.0678(5) Uiso 1.000000 R
C24 C 0.49785(12) 0.22068(7) 0.1058(2) 0.0556(4) Uani 1.000000 .
H24 H 0.44102(12) 0.24046(7) 0.0677(2) 0.0668(5) Uiso 1.000000 R
C25 C 0.84899(12) 0.17696(8) 0.31723(19) 0.0567(4) Uani 1.000000 .
C26 C 0.13353(13) 0.23980(8) 0.1321(2) 0.0634(5) Uani 1.000000 .
H26 H 0.08171(13) 0.26768(8) 0.1205(2) 0.0761(5) Uiso 1.000000 R
C27 C 0.58706(13) 0.24898(7) 0.1041(2) 0.0602(4) Uani 1.000000 .
H27 H 0.59187(13) 0.28589(7) 0.0555(2) 0.0722(5) Uiso 1.000000 R
C28 C 0.21362(13) 0.25320(8) 0.2229(2) 0.0612(4) Uani 1.000000 .
H28 H 0.21442(13) 0.28774(8) 0.2819(2) 0.0735(5) Uiso 1.000000 R
C29 C 0.54980(13) -0.06982(7) 0.23433(19) 0.0549(4) Uani 1.000000 .
H29a H 0.53360(13) -0.10682(7) 0.18082(19) 0.0659(5) Uiso 1.000000 R
H29b H 0.61440(13) -0.05580(7) 0.20200(19) 0.0659(5) Uiso 1.000000 R
C30 C 0.11000(13) -0.03356(9) -0.1098(2) 0.0668(5) Uani 1.000000 .
H30 H 0.08607(13) -0.07031(9) -0.1464(2) 0.0801(6) Uiso 1.000000 R
C31 C 0.85173(14) 0.23101(9) 0.2318(2) 0.0658(5) Uani 1.000000 .
H31 H 0.91281(14) 0.25007(9) 0.2180(2) 0.0789(6) Uiso 1.000000 R
C32 C 0.76765(14) 0.25476(8) 0.1713(2) 0.0640(5) Uani 1.000000 .
H32 H 0.77009(14) 0.29240(8) 0.1256(2) 0.0768(5) Uiso 1.000000 R
C33 C 0.93612(14) 0.15479(9) 0.3919(2) 0.0674(5) Uani 1.000000 .
H33 H 0.99752(14) 0.17304(9) 0.3753(2) 0.0809(6) Uiso 1.000000 R
C34 C 0.83964(15) 0.08083(9) 0.5157(2) 0.0691(5) Uani 1.000000 .
H34 H 0.83606(15) 0.05026(9) 0.5864(2) 0.0829(6) Uiso 1.000000 R
C35 C 0.04054(13) 0.17524(9) -0.0387(2) 0.0672(5) Uani 1.000000 .
H35 H -0.00799(13) 0.20531(9) -0.0472(2) 0.0806(6) Uiso 1.000000 R
C36 C 0.55713(17) -0.08302(9) 0.4006(2) 0.0731(5) Uani 1.000000 .
H36a H 0.56370(17) -0.04516(9) 0.4544(2) 0.0877(7) Uiso 1.000000 R
H36b H 0.49539(17) -0.10210(9) 0.4298(2) 0.0877(7) Uiso 1.000000 R
C37 C 0.02780(13) 0.12398(10) -0.1148(2) 0.0688(5) Uani 1.000000 .
H37 H -0.02515(13) 0.12058(10) -0.1846(2) 0.0826(6) Uiso 1.000000 R
C38 C 0.93237(15) 0.10732(10) 0.4874(2) 0.0735(5) Uani 1.000000 .
H38 H 0.99087(15) 0.09254(10) 0.5336(2) 0.0882(6) Uiso 1.000000 R
C39 C 0.06424(14) 0.01781(10) -0.1521(2) 0.0686(5) Uani 1.000000 .
H39 H 0.01178(14) 0.01644(10) -0.2232(2) 0.0823(6) Uiso 1.000000 R
C40 C 0.64353(19) -0.12300(11) 0.4451(3) 0.0878(7) Uani 1.000000 .
H40a H 0.63083(19) -0.14077(11) 0.5415(3) 0.1054(8) Uiso 1.000000 R
H40b H 0.64717(19) -0.15565(11) 0.3734(3) 0.1054(8) Uiso 1.000000 R
C41 C 0.7433(2) -0.09134(14) 0.4547(4) 0.1179(10) Uani 1.000000 .
H41a H 0.7574(9) -0.0744(10) 0.3593(8) 0.1769(15) Uiso 1.000000 GR
H41b H 0.7413(7) -0.0597(8) 0.528(2) 0.1769(15) Uiso 1.000000 GR
H41c H 0.7948(4) -0.1198(3) 0.483(3) 0.1769(15) Uiso 1.000000 GR

loop_
_atom_site_aniso_label
_atom_site_aniso_U_11
_atom_site_aniso_U_22
_atom_site_aniso_U_33
_atom_site_aniso_U_12
_atom_site_aniso_U_13
_atom_site_aniso_U_23
C1 0.0467(7) 0.0457(8) 0.0447(7) -0.0008(6) 0.0040(6) 0.0001(6)
N2 0.0573(8) 0.0402(7) 0.0637(8) 0.0005(5) 0.0009(6) 0.0016(6)
C3 0.0479(8) 0.0451(8) 0.0487(8) 0.0029(6) -0.0001(6) 0.0029(6)
C4 0.0503(8) 0.0451(8) 0.0469(8) -0.0015(6) 0.0064(6) -0.0031(6)
C5 0.0491(8) 0.0441(8) 0.0428(7) -0.0009(6) 0.0042(6) 0.0014(6)
C6 0.0531(8) 0.0469(8) 0.0462(8) -0.0048(6) 0.0085(6) -0.0027(6)
C7 0.0520(8) 0.0495(8) 0.0462(8) 0.0024(6) 0.0056(6) 0.0063(6)
C8 0.0500(8) 0.0453(8) 0.0448(8) 0.0018(6) 0.0012(6) 0.0016(6)
C9 0.0524(8) 0.0491(8) 0.0473(8) -0.0019(6) 0.0020(6) -0.0079(6)
C10 0.0493(8) 0.0433(8) 0.0474(8) 0.0021(6) 0.0037(6) 0.0014(6)
C11 0.0480(8) 0.0577(9) 0.0445(8) -0.0061(6) 0.0099(6) -0.0049(7)
C12 0.0559(8) 0.0404(7) 0.0475(8) 0.0003(6) 0.0042(6) 0.0014(6)
C13 0.0499(8) 0.0581(9) 0.0442(8) 0.0034(7) 0.0061(6) 0.0063(7)
C14 0.0552(9) 0.0473(8) 0.0531(9) -0.0045(6) 0.0077(7) -0.0019(7)
C15 0.0575(9) 0.0481(8) 0.0572(9) -0.0049(7) 0.0075(7) 0.0022(7)
C16 0.0487(8) 0.0643(10) 0.0426(8) -0.0029(7) 0.0070(6) 0.0010(7)
C17 0.0534(9) 0.0618(10) 0.0554(9) -0.0085(7) 0.0124(7) -0.0121(7)
C18 0.0575(9) 0.0513(9) 0.0556(9) 0.0023(7) 0.0051(7) 0.0009(7)
C19 0.0525(9) 0.0783(12) 0.0495(9) -0.0066(8) 0.0041(7) 0.0010(8)
C20 0.0678(10) 0.0446(8) 0.0668(11) -0.0046(7) 0.0132(8) -0.0049(7)
C21 0.0614(10) 0.0566(10) 0.0694(11) -0.0166(7) 0.0171(8) -0.0169(8)
C22 0.0500(8) 0.0646(10) 0.0575(9) 0.0040(7) 0.0090(7) 0.0136(8)
C23 0.0587(9) 0.0563(9) 0.0541(9) -0.0025(7) -0.0036(7) -0.0029(7)
C24 0.0565(9) 0.0480(8) 0.0624(10) 0.0046(7) 0.0026(7) 0.0081(7)
C25 0.0530(9) 0.0615(10) 0.0555(9) -0.0077(7) 0.0003(7) -0.0123(7)
C26 0.0549(9) 0.0566(10) 0.0795(12) 0.0120(7) 0.0148(8) 0.0092(9)
C27 0.0648(10) 0.0447(8) 0.0713(11) -0.0007(7) 0.0072(8) 0.0121(8)
C28 0.0636(10) 0.0524(9) 0.0686(11) 0.0073(7) 0.0137(8) -0.0010(8)
C29 0.0614(9) 0.0444(8) 0.0594(10) 0.0047(7) 0.0076(7) 0.0025(7)
C30 0.0580(10) 0.0793(13) 0.0636(11) -0.0177(9) 0.0091(8) -0.0222(9)
C31 0.0586(10) 0.0674(11) 0.0716(11) -0.0185(8) 0.0063(8) -0.0037(9)
C32 0.0669(11) 0.0546(10) 0.0709(11) -0.0133(8) 0.0066(9) 0.0059(8)
C33 0.0558(10) 0.0779(12) 0.0680(11) -0.0096(8) -0.0062(8) -0.0144(10)
C34 0.0761(12) 0.0678(11) 0.0622(11) 0.0000(9) -0.0152(9) 0.0029(9)
C35 0.0523(9) 0.0755(12) 0.0737(12) 0.0077(8) -0.0002(8) 0.0145(10)
C36 0.0899(14) 0.0674(11) 0.0633(11) 0.0144(10) 0.0219(10) 0.0137(9)
C37 0.0506(9) 0.0932(14) 0.0622(11) -0.0014(9) -0.0059(8) 0.0137(10)
C38 0.0629(11) 0.0843(14) 0.0717(12) 0.0035(9) -0.0196(9) -0.0090(10)
C39 0.0567(10) 0.0921(14) 0.0569(10) -0.0074(9) -0.0005(8) -0.0092(10)
C40 0.1146(18) 0.0737(14) 0.0749(14) 0.0209(13) 0.0006(12) 0.0157(11)
C41 0.0975(19) 0.115(2) 0.140(3) 0.0093(17) -0.0132(19) 0.0036(19)

loop_
_atom_type_symbol
_atom_type_scat_dispersion_real
_atom_type_scat_dispersion_imag
_atom_type_scat_source
_atom_type_scat_dispersion_source
H 0.00000 0.00000 'International Tables Volume C Table 6.1.1.4 (pp. 500-502)' 'Henke, Gullikson and Davis, At. Data and Nucl. Data Tables, 1993, 54, 2'
C 0.01920 0.00962 'International Tables Volume C Table 6.1.1.4 (pp. 500-502)' 'Henke, Gullikson and Davis, At. Data and Nucl. Data Tables, 1993, 54, 2'
N 0.03256 0.01839 'International Tables Volume C Table 6.1.1.4 (pp. 500-502)' 'Henke, Gullikson and Davis, At. Data and Nucl. Data Tables, 1993, 54, 2'

loop_
_geom_angle_atom_site_label_1
_geom_angle_atom_site_label_2
_geom_angle_atom_site_label_3
_geom_angle
C8 C1 C6 131.67(14)
C12 C1 C6 107.27(13)
C12 C1 C8 120.93(13)
C14 N2 C12 108.38(13)
C29 N2 C12 124.42(13)
C29 N2 C14 127.14(13)
C12 C3 C5 118.39(14)
C9 C4 C5 123.73(14)
C15 C4 C5 118.31(14)
C15 C4 C9 117.91(14)
C4 C5 C3 121.68(13)
C10 C5 C3 119.21(13)
C10 C5 C4 118.83(13)
C11 C6 C1 130.42(14)
C14 C6 C1 106.11(13)
C14 C6 C11 122.02(14)
C13 C7 C8 127.16(14)
C18 C7 C8 114.07(14)
C18 C7 C13 118.74(14)
C7 C8 C1 120.84(13)
C10 C8 C1 117.02(13)
C10 C8 C7 121.83(13)
C23 C9 C4 124.53(14)
C25 C9 C4 118.83(15)
C25 C9 C23 116.49(15)
C8 C10 C5 120.46(14)
C24 C10 C5 117.67(14)
C24 C10 C8 121.38(14)
C16 C11 C6 125.12(14)
C17 C11 C6 114.64(15)
C17 C11 C16 120.22(15)
N2 C12 C1 108.24(13)
C3 C12 C1 122.45(14)
C3 C12 N2 129.31(14)
C16 C13 C7 128.42(14)
C22 C13 C7 114.94(15)
C22 C13 C16 116.64(15)
C6 C14 N2 109.92(13)
C20 C14 N2 128.00(15)
C20 C14 C6 121.93(16)
C27 C15 C4 119.94(14)
C32 C15 C4 120.26(16)
C32 C15 C27 119.77(15)
C13 C16 C11 125.66(14)
C19 C16 C11 116.23(15)
C19 C16 C13 117.77(15)
C21 C17 C11 120.96(16)
C30 C17 C11 119.49(17)
C30 C17 C21 119.51(16)
C28 C18 C7 123.60(16)
C37 C19 C16 121.12(17)
C39 C19 C16 121.53(17)
C39 C19 C37 117.07(17)
C21 C20 C14 116.35(16)
C20 C21 C17 123.15(15)
C26 C22 C13 121.91(16)
C35 C22 C13 121.07(17)
C35 C22 C26 117.01(16)
C34 C23 C9 121.78(17)
C27 C24 C10 121.81(15)
C31 C25 C9 119.42(16)
C33 C25 C9 119.70(17)
C33 C25 C31 120.83(16)
C28 C26 C22 121.34(16)
C24 C27 C15 121.25(15)
C26 C28 C18 117.92(17)
C36 C29 N2 112.18(14)
C39 C30 C17 120.58(17)
C32 C31 C25 120.84(16)
C31 C32 C15 121.35(17)
C38 C33 C25 121.41(17)
C38 C34 C23 120.58(19)
C37 C35 C22 121.02(17)
C40 C36 C29 113.44(17)
C35 C37 C19 120.82(17)
C34 C38 C33 119.42(18)
C30 C39 C19 121.21(17)
C41 C40 C36 114.3(2)

loop_
_geom_bond_atom_site_label_1
_geom_bond_atom_site_label_2
_geom_bond_distance
C1 C6 1.431(2)
C1 C8 1.379(2)
C1 C12 1.414(2)
N2 C12 1.3836(19)
N2 C14 1.378(2)
N2 C29 1.448(2)
C3 C5 1.408(2)
C3 C12 1.377(2)
C4 C5 1.458(2)
C4 C9 1.453(2)
C4 C15 1.403(2)
C5 C10 1.438(2)
C6 C11 1.422(2)
C6 C14 1.398(2)
C7 C8 1.490(2)
C7 C13 1.447(2)
C7 C18 1.392(2)
C8 C10 1.433(2)
C9 C23 1.417(2)
C9 C25 1.428(2)
C10 C24 1.433(2)
C11 C16 1.453(2)
C11 C17 1.425(2)
C13 C16 1.479(2)
C13 C22 1.437(2)
C14 C20 1.406(2)
C15 C27 1.422(2)
C15 C32 1.428(2)
C16 C19 1.421(2)
C17 C21 1.420(3)
C17 C30 1.422(3)
C18 C28 1.396(2)
C19 C37 1.426(3)
C19 C39 1.419(3)
C20 C21 1.359(3)
C22 C26 1.404(3)
C22 C35 1.419(2)
C23 C34 1.368(2)
C24 C27 1.346(2)
C25 C31 1.422(3)
C25 C33 1.409(2)
C26 C28 1.353(3)
C29 C36 1.519(3)
C30 C39 1.340(3)
C31 C32 1.336(3)
C33 C38 1.358(3)
C34 C38 1.400(3)
C35 C37 1.332(3)
C36 C40 1.496(3)
C40 C41 1.504(4)
